data_1554165
loop_
_publ_author_name
'Serin, Spencer C.'
'Dake, Gregory R.'
'Gates, Derek P.'

_publ_section_title
;
 Addition-Isomerization Polymerization of Chiral Phosphaalkenes:
 Observation of Styrene--Phosphaalkene Linkages in a Random Copolymer
;
_journal_issue 11
_journal_name_full Macromolecules
_journal_page_first 4067
_journal_paper_doi 10.1021/acs.macromol.6b00667
_journal_volume 49
_journal_year 2016
_chemical_absolute_configuration syn
_chemical_formula_moiety 'C37 H48 N O P'
_chemical_formula_sum 'C37 H48 N O P'
_chemical_formula_weight 553.73
_space_group_crystal_system triclinic
_space_group_IT_number 1
_space_group_name_Hall 'P 1'
_space_group_name_H-M_alt 'P 1'
_atom_sites_solution_hydrogens geom
_audit_creation_date 2015-01-06
_audit_creation_method
;
Olex2 1.2
(compiled 2014.11.28 svn.r3106 for OlexSys, GUI svn.r4959)
;
_cell_angle_alpha 94.563(7)
_cell_angle_beta 96.525(6)
_cell_angle_gamma 114.894(6)
_cell_formula_units_Z 2
_cell_length_a 10.369(3)
_cell_length_b 10.511(3)
_cell_length_c 16.499(4)
_cell_measurement_reflns_used 6419
_cell_measurement_temperature 90(2)
_cell_measurement_theta_max 26.29
_cell_measurement_theta_min 2.32
_cell_volume 1604.3(8)
_computing_cell_refinement 'SAINT v8.34A (Bruker, 2013)'
_computing_data_reduction 'SAINT v8.34A (Bruker, 2013)'
_computing_molecular_graphics 'Olex2 (Dolomanov et al., 2009)'
_computing_publication_material 'Olex2 (Dolomanov et al., 2009)'
_computing_structure_refinement 'XL (Sheldrick, 2008)'
_diffrn_ambient_temperature 90(2)
_diffrn_detector 'Bruker APEX2 area detector'
_diffrn_detector_area_resol_mean 7.9
_diffrn_detector_type 'Bruker-Nonius APEXII CCD area detector'
_diffrn_measured_fraction_theta_full 0.999
_diffrn_measured_fraction_theta_max 0.994
_diffrn_measurement_device 'Bruker-Nonius APEXII CCD area detector and D8 diffractometer'
_diffrn_measurement_device_type 'Bruker D8 diffractometer'
_diffrn_measurement_method '\w and \f scans'
_diffrn_radiation_monochromator 'TRIUMPH curved-crystal'
_diffrn_radiation_probe x-ray
_diffrn_radiation_type MoK\a
_diffrn_radiation_wavelength 0.71073
_diffrn_reflns_av_R_equivalents 0.0370
_diffrn_reflns_av_unetI/netI 0.0488
_diffrn_reflns_Laue_measured_fraction_full 0.999
_diffrn_reflns_Laue_measured_fraction_max 0.994
_diffrn_reflns_limit_h_max 12
_diffrn_reflns_limit_h_min -12
_diffrn_reflns_limit_k_max 13
_diffrn_reflns_limit_k_min -13
_diffrn_reflns_limit_l_max 15
_diffrn_reflns_limit_l_min -20
_diffrn_reflns_number 25215
_diffrn_reflns_point_group_measured_fraction_full 0.792
_diffrn_reflns_point_group_measured_fraction_max 0.782
_diffrn_reflns_theta_full 26.000
_diffrn_reflns_theta_max 26.461
_diffrn_reflns_theta_min 2.158
_diffrn_source 'sealed X-ray tube'
_diffrn_standards_number 0
_exptl_absorpt_coefficient_mu 0.114
_exptl_absorpt_correction_T_max 0.7454
_exptl_absorpt_correction_T_min 0.6642
_exptl_absorpt_correction_type multi-scan
_exptl_absorpt_process_details
;
SADABS-2014/5 (Bruker,2014/5) was used for absorption correction.
wR2(int) was 0.0616 before and 0.0470 after correction.
The Ratio of minimum to maximum transmission is 0.8911.
The \l/2 correction factor is 0.00150.
;
_exptl_crystal_colour green
_exptl_crystal_colour_primary green
_exptl_crystal_density_diffrn 1.146
_exptl_crystal_description prism
_exptl_crystal_F_000 600
_exptl_crystal_size_max 0.16
_exptl_crystal_size_mid 0.16
_exptl_crystal_size_min 0.12
_refine_diff_density_max 0.724
_refine_diff_density_min -0.377
_refine_diff_density_rms 0.045
_refine_ls_abs_structure_details
;
 Flack x determined using 2644 quotients [(I+)-(I-)]/[(I+)+(I-)]
 (Parsons, Flack and Wagner, Acta Cryst. B69 (2013) 249-259).
;
_refine_ls_abs_structure_Flack 0.03(8)
_refine_ls_extinction_method none
_refine_ls_goodness_of_fit_ref 1.019
_refine_ls_hydrogen_treatment constr
_refine_ls_matrix_type full
_refine_ls_number_parameters 790
_refine_ls_number_reflns 10331
_refine_ls_number_restraints 3
_refine_ls_restrained_S_all 1.018
_refine_ls_R_factor_all 0.0642
_refine_ls_R_factor_gt 0.0467
_refine_ls_shift/su_max 0.003
_refine_ls_shift/su_mean 0.001
_refine_ls_structure_factor_coef Fsqd
_refine_ls_weighting_details 'w=1/[\s^2^(Fo^2^)+(0.0515P)^2^+0.7047P] where P=(Fo^2^+2Fc^2^)/3'
_refine_ls_weighting_scheme calc
_refine_ls_wR_factor_gt 0.1071
_refine_ls_wR_factor_ref 0.1161
_reflns_Friedel_coverage 0.573
_reflns_Friedel_fraction_full 0.584
_reflns_Friedel_fraction_max 0.570
_reflns_number_gt 8339
_reflns_number_total 10331
_reflns_threshold_expression 'I > 2\s(I)'
_cod_data_source_file ma6b00667_si_002.cif
_cod_data_source_block mo_dg283_0m_b
_cod_depositor_comments
;
The following automatic conversions were performed:

data item '_diffrn_radiation_probe' value 'X-ray' was changed to
'x-ray' in accordance with the
/home/saulius/struct/COD-crude-data/automatic-downloads/DataCite-retrospective/ACS/depositions/lib/dictionaries/cif_core.dic
dictionary named 'cif_core.dic' version 2.4.2 last updated on
2011-04-26.

Automatic conversion script
Id: cif_fix_values 6909 2019-04-08 15:41:33Z antanas 
;
_cod_original_cell_volume 1604.2(7)
_cod_database_code 1554165
_shelx_space_group_comment
;
The symmetry employed for this shelxl refinement is uniquely defined
by the following loop, which should always be used as a source of
symmetry information in preference to the above space-group names.
They are only intended as comments.
;
_shelx_estimated_absorpt_t_max 0.986
_shelx_estimated_absorpt_t_min 0.982
_olex2_refinement_description
;
1. Fixed Uiso
 At 1.2 times of:
  All C(H) groups, All C(H,H) groups
 At 1.5 times of:
  All C(H,H,H) groups
2. Uiso/Uaniso restraints and constraints
Uanis(C33) = Uanis(C33A)
Uanis(C32) = Uanis(C32A)
Uanis(C31) = Uanis(C31A)
Uanis(C70) = Uanis(C70A)
Uanis(C68) = Uanis(C68A)
Uanis(C69) = Uanis(C69A)
3. Others
 Sof(C69A)=Sof(H69D)=Sof(H69E)=Sof(H69F)=Sof(C70A)=Sof(H70D)=Sof(H70E)=
 Sof(H70F)=Sof(C68A)=Sof(H68D)=Sof(H68E)=Sof(H68F)=1-FVAR(1)
 Sof(C69)=Sof(H69A)=Sof(H69B)=Sof(H69C)=Sof(C68)=Sof(H68A)=Sof(H68B)=Sof(H68C)=
 Sof(C70)=Sof(H70A)=Sof(H70B)=Sof(H70C)=FVAR(1)
 Sof(C32A)=Sof(H32D)=Sof(H32E)=Sof(H32F)=Sof(C31A)=Sof(H31D)=Sof(H31E)=
 Sof(H31F)=Sof(C33A)=Sof(H33D)=Sof(H33E)=Sof(H33F)=1-FVAR(2)
 Sof(C31)=Sof(H31A)=Sof(H31B)=Sof(H31C)=Sof(C32)=Sof(H32A)=Sof(H32B)=Sof(H32C)=
 Sof(C33)=Sof(H33A)=Sof(H33B)=Sof(H33C)=FVAR(2)
 Sof(C36A)=Sof(H36D)=Sof(H36E)=Sof(H36F)=Sof(C35A)=Sof(H35D)=Sof(H35E)=
 Sof(H35F)=1-FVAR(3)
 Sof(C36)=Sof(H36A)=Sof(H36B)=Sof(H36C)=Sof(C35)=Sof(H35A)=Sof(H35B)=Sof(H35C)=
 FVAR(3)
4.a Ternary CH refined with riding coordinates:
 C16(H16), C17(H17), C53(H53), C54(H54)
4.b Secondary CH2 refined with riding coordinates:
 C15(H15A,H15B), C52(H52A,H52B)
4.c Aromatic/amide H refined with riding coordinates:
 C9(H9), C22(H22), C24(H24), C11(H11), C7(H7), C44(H44), C6(H6), C12(H12),
 C43(H43), C50(H50), C42(H42), C59(H59), C13(H13), C61(H61), C46(H46), C49(H49),
  C3(H3), C48(H48), C40(H40), C4(H4), C41(H41), C5(H5)
4.d Idealised Me refined as rotating group:
 C28(H28A,H28B,H28C), C29(H29A,H29B,H29C), C27(H27A,H27B,H27C), C72(H72A,H72B,
 H72C), C74(H74A,H74B,H74C), C36(H36A,H36B,H36C), C64(H64A,H64B,H64C), C37(H37A,
 H37B,H37C), C69(H69A,H69B,H69C), C66(H66A,H66B,H66C), C55(H55A,H55B,H55C),
 C65(H65A,H65B,H65C), C56(H56A,H56B,H56C), C68(H68A,H68B,H68C), C18(H18A,H18B,
 H18C), C31(H31A,H31B,H31C), C19(H19A,H19B,H19C), C73(H73A,H73B,H73C), C35(H35A,
 H35B,H35C), C32(H32A,H32B,H32C), C33(H33A,H33B,H33C), C70(H70A,H70B,H70C),
 C69A(H69D,H69E,H69F), C70A(H70D,H70E,H70F), C68A(H68D,H68E,H68F), C32A(H32D,
 H32E,H32F), C31A(H31D,H31E,H31F), C33A(H33D,H33E,H33F), C36A(H36D,H36E,H36F),
 C35A(H35D,H35E,H35F)
;
_shelx_shelxl_version_number 2014/7
_olex2_submission_special_instructions 'No special instructions were received'

loop_
_space_group_symop_operation_xyz
'x, y, z'

loop_
_atom_site_label
_atom_site_type_symbol
_atom_site_fract_x
_atom_site_fract_y
_atom_site_fract_z
_atom_site_U_iso_or_equiv
_atom_site_adp_type
_atom_site_occupancy
_atom_site_site_symmetry_order
_atom_site_calc_flag
_atom_site_refinement_flags_posn
_atom_site_refinement_flags_occupancy
_atom_site_disorder_assembly
_atom_site_disorder_group
P1 P 0.54400(14) 0.14155(14) 0.84673(8) 0.0267(4) Uani 1 1 d . . . .
P2 P 0.43797(13) 0.86191(13) 0.15989(7) 0.0205(3) Uani 1 1 d . . . .
O1 O 0.3941(6) 0.4567(5) 0.6271(3) 0.0535(14) Uani 1 1 d . . . .
C57 C 0.5698(5) 0.7922(6) 0.1426(3) 0.0157(11) Uani 1 1 d . . . .
C9 C 0.3751(6) 0.1974(6) 0.6696(3) 0.0160(11) Uani 1 1 d . . . .
H9 H 0.4553 0.2806 0.6927 0.019 Uiso 1 1 calc R . . .
N2 N 0.7984(5) 0.6577(5) 0.4687(3) 0.0298(10) Uani 1 1 d . . . .
C8 C 0.3658(6) 0.0691(6) 0.6902(3) 0.0207(12) Uani 1 1 d . . . .
C51 C 0.7107(6) 0.6710(7) 0.4136(3) 0.0263(13) Uani 1 1 d . . . .
O2 O 0.5964(5) 0.5510(5) 0.3743(2) 0.0361(11) Uani 1 1 d . . . .
C62 C 0.7169(6) 0.8884(6) 0.1399(3) 0.0191(11) Uani 1 1 d . . . .
C22 C 0.1649(6) 0.1724(7) 0.8499(3) 0.0282(14) Uani 1 1 d . . . .
H22 H 0.0686 0.1116 0.8495 0.034 Uiso 1 1 calc R . . .
C2 C 0.5643(6) -0.0116(6) 0.7118(4) 0.0263(13) Uani 1 1 d . . . .
C24 C 0.3439(6) 0.4018(6) 0.8446(3) 0.0241(13) Uani 1 1 d . . . .
H24 H 0.3696 0.4969 0.8408 0.029 Uiso 1 1 calc R . . .
C23 C 0.1990(6) 0.3089(6) 0.8325(3) 0.0237(13) Uani 1 1 d . . . .
C58 C 0.5337(5) 0.6479(6) 0.1449(3) 0.0165(11) Uani 1 1 d . . . .
C11 C 0.1446(6) 0.0806(7) 0.5843(3) 0.0284(14) Uani 1 1 d . . . .
H11 H 0.0690 0.0840 0.5499 0.034 Uiso 1 1 calc R . . .
C7 C 0.5772(7) -0.0132(6) 0.6284(4) 0.0324(15) Uani 1 1 d . . . .
H7 H 0.5284 0.0246 0.5946 0.039 Uiso 1 1 calc R . . .
C44 C 0.3514(6) 1.0842(6) 0.2422(4) 0.0282(13) Uani 1 1 d . . . .
H44 H 0.3634 1.0864 0.1872 0.034 Uiso 1 1 calc R . . .
C10 C 0.2673(6) 0.2038(6) 0.6152(3) 0.0224(12) Uani 1 1 d . . . .
C6 C 0.6615(8) -0.0704(7) 0.5953(5) 0.0422(17) Uani 1 1 d . . . .
H6 H 0.6711 -0.0676 0.5400 0.051 Uiso 1 1 calc R . . .
C26 C 0.6113(6) 0.4752(6) 0.8782(3) 0.0208(12) Uani 1 1 d . . . .
C12 C 0.1351(7) -0.0448(7) 0.6045(4) 0.0385(16) Uani 1 1 d . . . .
H12 H 0.0520 -0.1270 0.5839 0.046 Uiso 1 1 calc R . . .
C25 C 0.4524(5) 0.3593(6) 0.8622(3) 0.0160(11) Uani 1 1 d . . . .
C1 C 0.4865(6) 0.0642(6) 0.7472(3) 0.0223(12) Uani 1 1 d . . . .
C43 C 0.2711(7) 1.1461(6) 0.2742(4) 0.0363(16) Uani 1 1 d . . . .
H43 H 0.2286 1.1890 0.2401 0.044 Uiso 1 1 calc R . . .
C28 C 0.6854(6) 0.4825(6) 0.8021(3) 0.0242(12) Uani 1 1 d . . . .
H28A H 0.6832 0.3920 0.7854 0.036 Uiso 1 1 calc GR . . .
H28B H 0.7836 0.5530 0.8153 0.036 Uiso 1 1 calc GR . . .
H28C H 0.6356 0.5073 0.7580 0.036 Uiso 1 1 calc GR . . .
C29 C 0.6207(6) 0.6231(7) 0.9038(4) 0.0313(14) Uani 1 1 d . . . .
H29A H 0.5770 0.6509 0.8583 0.047 Uiso 1 1 calc GR . . .
H29B H 0.7199 0.6901 0.9192 0.047 Uiso 1 1 calc GR . . .
H29C H 0.5710 0.6207 0.9497 0.047 Uiso 1 1 calc GR . . .
C47 C 0.7194(6) 0.8033(7) 0.3886(3) 0.0232(12) Uani 1 1 d . . . .
C38 C 0.4955(6) 0.9430(6) 0.2587(3) 0.0205(12) Uani 1 1 d . . . .
C50 C 0.7346(6) 1.0620(7) 0.3499(4) 0.0289(14) Uani 1 1 d . . . .
H50 H 0.7387 1.1490 0.3390 0.035 Uiso 1 1 calc R . . .
C34 C 0.0793(6) 0.3542(8) 0.8079(4) 0.0378(17) Uani 1 1 d . . . .
C27 C 0.6999(6) 0.4474(7) 0.9515(3) 0.0274(13) Uani 1 1 d . . . .
H27A H 0.6598 0.4522 1.0006 0.041 Uiso 1 1 calc GR . . .
H27B H 0.7982 0.5177 0.9595 0.041 Uiso 1 1 calc GR . . .
H27C H 0.6965 0.3550 0.9395 0.041 Uiso 1 1 calc GR . . .
C42 C 0.2523(7) 1.1459(6) 0.3549(4) 0.0370(16) Uani 1 1 d . . . .
H42 H 0.1963 1.1868 0.3752 0.044 Uiso 1 1 calc R . . .
C63 C 0.3757(5) 0.5311(6) 0.1283(3) 0.0188(11) Uani 1 1 d . . . .
C30 C 0.2139(7) -0.0228(7) 0.8998(4) 0.0336(15) Uani 1 1 d . . . .
C72 C 1.0028(6) 0.7479(7) 0.2789(3) 0.0266(13) Uani 1 1 d . . . .
H72A H 1.0797 0.7218 0.2935 0.040 Uiso 1 1 calc GR . . .
H72B H 0.9421 0.7281 0.3205 0.040 Uiso 1 1 calc GR . . .
H72C H 1.0423 0.8472 0.2745 0.040 Uiso 1 1 calc GR . . .
C74 C 1.0140(7) 0.6968(10) 0.1309(4) 0.052(2) Uani 1 1 d . . . .
H74A H 1.0611 0.7975 0.1314 0.077 Uiso 1 1 calc GR . . .
H74B H 0.9584 0.6523 0.0774 0.077 Uiso 1 1 calc GR . . .
H74C H 1.0849 0.6620 0.1432 0.077 Uiso 1 1 calc GR . . .
C36 C 0.1298(12) 0.5041(12) 0.8122(8) 0.034(3) Uani 0.69(2) 1 d . P A 1
H36A H 0.1774 0.5488 0.8671 0.051 Uiso 0.69(2) 1 calc GR P A 1
H36B H 0.0496 0.5258 0.7980 0.051 Uiso 0.69(2) 1 calc GR P A 1
H36C H 0.1963 0.5384 0.7742 0.051 Uiso 0.69(2) 1 calc GR P A 1
C59 C 0.6448(5) 0.6077(6) 0.1613(3) 0.0163(11) Uani 1 1 d . . . .
H59 H 0.6210 0.5130 0.1656 0.020 Uiso 1 1 calc R . . .
C67 C 0.7690(7) 1.0346(6) 0.1077(4) 0.0272(13) Uani 1 1 d . . . .
C64 C 0.3026(6) 0.5233(6) 0.2050(3) 0.0232(12) Uani 1 1 d . . . .
H64A H 0.3566 0.5045 0.2498 0.035 Uiso 1 1 calc GR . . .
H64B H 0.2064 0.4486 0.1931 0.035 Uiso 1 1 calc GR . . .
H64C H 0.2992 0.6119 0.2199 0.035 Uiso 1 1 calc GR . . .
C13 C 0.2437(6) -0.0536(6) 0.6542(4) 0.0303(14) Uani 1 1 d . . . .
H13 H 0.2370 -0.1418 0.6643 0.036 Uiso 1 1 calc R . . .
N1 N 0.2172(5) 0.3478(5) 0.5178(3) 0.0281(10) Uani 1 1 d . . . .
C45 C 0.6136(6) 0.9378(6) 0.3159(3) 0.0199(12) Uani 1 1 d . . . .
C37 C -0.0043(6) 0.2725(7) 0.7231(4) 0.0303(14) Uani 1 1 d . . . .
H37A H 0.0562 0.3045 0.6820 0.045 Uiso 1 1 calc GR . . .
H37B H -0.0883 0.2887 0.7105 0.045 Uiso 1 1 calc GR . . .
H37C H -0.0329 0.1730 0.7237 0.045 Uiso 1 1 calc GR . . .
C21 C 0.2674(6) 0.1225(6) 0.8677(3) 0.0246(13) Uani 1 1 d . . . .
C69 C 0.9101(9) 1.1448(9) 0.1554(6) 0.0356(18) Uani 0.774(6) 1 d . P B 1
H69A H 0.9045 1.1506 0.2131 0.053 Uiso 0.774(6) 1 calc GR P B 1
H69B H 0.9296 1.2351 0.1378 0.053 Uiso 0.774(6) 1 calc GR P B 1
H69C H 0.9860 1.1190 0.1456 0.053 Uiso 0.774(6) 1 calc GR P B 1
C61 C 0.8203(6) 0.8396(6) 0.1573(3) 0.0209(12) Uani 1 1 d . . . .
H61 H 0.9163 0.9029 0.1595 0.025 Uiso 1 1 calc R . . .
C66 C 0.2877(6) 0.5520(6) 0.0545(3) 0.0254(13) Uani 1 1 d . . . .
H66A H 0.2787 0.6384 0.0669 0.038 Uiso 1 1 calc GR . . .
H66B H 0.1937 0.4737 0.0428 0.038 Uiso 1 1 calc GR . . .
H66C H 0.3354 0.5571 0.0075 0.038 Uiso 1 1 calc GR . . .
C15 C 0.3773(11) 0.5702(8) 0.5889(5) 0.078(3) Uani 1 1 d . . . .
H15A H 0.4701 0.6428 0.5819 0.093 Uiso 1 1 calc R . . .
H15B H 0.3306 0.6132 0.6219 0.093 Uiso 1 1 calc R . . .
C71 C 0.9137(6) 0.6626(6) 0.1959(4) 0.0269(13) Uani 1 1 d . . . .
C39 C 0.4150(6) 1.0180(6) 0.2926(3) 0.0207(12) Uani 1 1 d . . . .
C16 C 0.2834(5) 0.4972(5) 0.5056(3) 0.0325(11) Uani 1 1 d . . . .
H16 H 0.3465 0.5077 0.4641 0.039 Uiso 1 1 calc R . . .
C55 C 0.8763(6) 0.5581(7) 0.6198(3) 0.0334(13) Uani 1 1 d . . . .
H55A H 0.8647 0.5356 0.6746 0.050 Uiso 1 1 calc GR . . .
H55B H 0.9021 0.6571 0.6194 0.050 Uiso 1 1 calc GR . . .
H55C H 0.9509 0.5364 0.6024 0.050 Uiso 1 1 calc GR . . .
C20 C 0.4111(6) 0.2120(6) 0.8644(3) 0.0205(12) Uani 1 1 d . . . .
C17 C 0.1780(5) 0.5541(5) 0.4778(3) 0.0400(12) Uani 1 1 d . . . .
H17 H 0.1155 0.5441 0.5195 0.048 Uiso 1 1 calc R . . .
C60 C 0.7901(6) 0.7028(6) 0.1715(3) 0.0205(12) Uani 1 1 d . . . .
C46 C 0.6056(6) 0.8081(6) 0.3364(3) 0.0215(12) Uani 1 1 d . . . .
H46 H 0.5242 0.7247 0.3151 0.026 Uiso 1 1 calc R . . .
C49 C 0.8507(7) 1.0572(7) 0.4006(4) 0.0333(15) Uani 1 1 d . . . .
H49 H 0.9318 1.1404 0.4227 0.040 Uiso 1 1 calc R . . .
C65 C 0.3712(6) 0.3838(6) 0.1061(4) 0.0307(14) Uani 1 1 d . . . .
H65A H 0.4203 0.3849 0.0600 0.046 Uiso 1 1 calc GR . . .
H65B H 0.2728 0.3141 0.0919 0.046 Uiso 1 1 calc GR . . .
H65C H 0.4177 0.3607 0.1525 0.046 Uiso 1 1 calc GR . . .
C56 C 0.6899(6) 0.3144(6) 0.5627(3) 0.0411(13) Uani 1 1 d . . . .
H56A H 0.7626 0.2896 0.5453 0.062 Uiso 1 1 calc GR . . .
H56B H 0.6004 0.2610 0.5261 0.062 Uiso 1 1 calc GR . . .
H56C H 0.6780 0.2932 0.6177 0.062 Uiso 1 1 calc GR . . .
C3 C 0.6327(7) -0.0754(6) 0.7589(4) 0.0330(15) Uani 1 1 d . . . .
H3 H 0.6232 -0.0787 0.8142 0.040 Uiso 1 1 calc R . . .
C14 C 0.2869(6) 0.3378(6) 0.5839(3) 0.0247(13) Uani 1 1 d . . . .
C68 C 0.6639(8) 1.1082(8) 0.1047(5) 0.0300(17) Uani 0.774(6) 1 d . P B 1
H68A H 0.5704 1.0424 0.0760 0.045 Uiso 0.774(6) 1 calc GR P B 1
H68B H 0.7011 1.1894 0.0765 0.045 Uiso 0.774(6) 1 calc GR P B 1
H68C H 0.6562 1.1375 0.1599 0.045 Uiso 0.774(6) 1 calc GR P B 1
C48 C 0.8432(6) 0.9277(7) 0.4174(4) 0.0328(15) Uani 1 1 d . . . .
H48 H 0.9219 0.9237 0.4483 0.039 Uiso 1 1 calc R . . .
C53 C 0.7481(5) 0.5052(5) 0.4733(3) 0.0333(11) Uani 1 1 d . . . .
H53 H 0.8154 0.4733 0.4517 0.040 Uiso 1 1 calc R . . .
C40 C 0.3990(7) 1.0221(7) 0.3753(4) 0.0298(14) Uani 1 1 d . . . .
H40 H 0.4437 0.9824 0.4105 0.036 Uiso 1 1 calc R . . .
C18 C 0.2546(8) 0.7101(7) 0.4690(4) 0.063(2) Uani 1 1 d . . . .
H18A H 0.3164 0.7619 0.5198 0.095 Uiso 1 1 calc GR . . .
H18B H 0.1845 0.7458 0.4560 0.095 Uiso 1 1 calc GR . . .
H18C H 0.3112 0.7212 0.4256 0.095 Uiso 1 1 calc GR . . .
C31 C 0.2004(13) 0.0048(12) 0.9894(6) 0.048(2) Uani 0.696(6) 1 d . P C 1
H31A H 0.2911 0.0751 1.0190 0.071 Uiso 0.696(6) 1 calc GR P C 1
H31B H 0.1737 -0.0814 1.0132 0.071 Uiso 0.696(6) 1 calc GR P C 1
H31C H 0.1278 0.0383 0.9927 0.071 Uiso 0.696(6) 1 calc GR P C 1
C19 C 0.0841(8) 0.4716(8) 0.3962(5) 0.063(2) Uani 1 1 d . . . .
H19A H 0.1426 0.4867 0.3536 0.094 Uiso 1 1 calc GR . . .
H19B H 0.0111 0.5035 0.3827 0.094 Uiso 1 1 calc GR . . .
H19C H 0.0392 0.3724 0.4009 0.094 Uiso 1 1 calc GR . . .
C52 C 0.6026(7) 0.4365(7) 0.4144(4) 0.0400(16) Uani 1 1 d . . . .
H52A H 0.5993 0.3617 0.3746 0.048 Uiso 1 1 calc R . . .
H52B H 0.5232 0.3972 0.4448 0.048 Uiso 1 1 calc R . . .
C4 C 0.7163(7) -0.1354(7) 0.7248(5) 0.0406(17) Uani 1 1 d . . . .
H4 H 0.7619 -0.1782 0.7569 0.049 Uiso 1 1 calc R . . .
C73 C 0.8581(8) 0.5057(7) 0.2030(5) 0.052(2) Uani 1 1 d . . . .
H73A H 0.9379 0.4843 0.2188 0.079 Uiso 1 1 calc GR . . .
H73B H 0.8051 0.4510 0.1508 0.079 Uiso 1 1 calc GR . . .
H73C H 0.7960 0.4828 0.2439 0.079 Uiso 1 1 calc GR . . .
C41 C 0.3172(7) 1.0847(7) 0.4058(4) 0.0380(16) Uani 1 1 d . . . .
H41 H 0.3061 1.0854 0.4610 0.046 Uiso 1 1 calc R . . .
C5 C 0.7295(8) -0.1296(8) 0.6421(5) 0.050(2) Uani 1 1 d . . . .
H5 H 0.7859 -0.1670 0.6189 0.060 Uiso 1 1 calc R . . .
C35 C -0.0356(10) 0.2948(13) 0.8710(5) 0.028(2) Uani 0.69(2) 1 d . P A 1
H35A H -0.0730 0.1936 0.8659 0.041 Uiso 0.69(2) 1 calc GR P A 1
H35B H -0.1133 0.3205 0.8578 0.041 Uiso 0.69(2) 1 calc GR P A 1
H35C H 0.0118 0.3355 0.9265 0.041 Uiso 0.69(2) 1 calc GR P A 1
C54 C 0.7353(5) 0.4709(5) 0.5613(2) 0.0307(10) Uani 1 1 d . . . .
H54 H 0.6606 0.4945 0.5800 0.037 Uiso 1 1 calc R . . .
C32 C 0.3206(10) -0.0986(10) 0.9037(6) 0.0382(19) Uani 0.696(6) 1 d . P C 1
H32A H 0.3264 -0.1309 0.8487 0.057 Uiso 0.696(6) 1 calc GR P C 1
H32B H 0.2841 -0.1779 0.9335 0.057 Uiso 0.696(6) 1 calc GR P C 1
H32C H 0.4147 -0.0322 0.9311 0.057 Uiso 0.696(6) 1 calc GR P C 1
C33 C 0.0734(11) -0.1378(11) 0.8507(7) 0.049(3) Uani 0.696(6) 1 d . P C 1
H33A H -0.0039 -0.1121 0.8567 0.074 Uiso 0.696(6) 1 calc GR P C 1
H33B H 0.0533 -0.2262 0.8710 0.074 Uiso 0.696(6) 1 calc GR P C 1
H33C H 0.0826 -0.1473 0.7935 0.074 Uiso 0.696(6) 1 calc GR P C 1
C70 C 0.7799(11) 1.0062(9) 0.0172(5) 0.043(2) Uani 0.774(6) 1 d . P B 1
H70A H 0.8390 0.9570 0.0123 0.064 Uiso 0.774(6) 1 calc GR P B 1
H70B H 0.8221 1.0945 -0.0041 0.064 Uiso 0.774(6) 1 calc GR P B 1
H70C H 0.6853 0.9491 -0.0136 0.064 Uiso 0.774(6) 1 calc GR P B 1
C69A C 0.910(2) 1.043(3) 0.0627(17) 0.0356(18) Uani 0.226(6) 1 d . P B 2
H69D H 0.9842 1.0433 0.1035 0.053 Uiso 0.226(6) 1 calc GR P B 2
H69E H 0.9480 1.1288 0.0381 0.053 Uiso 0.226(6) 1 calc GR P B 2
H69F H 0.8795 0.9629 0.0209 0.053 Uiso 0.226(6) 1 calc GR P B 2
C70A C 0.680(3) 1.047(2) 0.0489(15) 0.043(2) Uani 0.226(6) 1 d . P B 2
H70D H 0.6298 0.9584 0.0130 0.064 Uiso 0.226(6) 1 calc GR P B 2
H70E H 0.7340 1.1194 0.0179 0.064 Uiso 0.226(6) 1 calc GR P B 2
H70F H 0.6124 1.0718 0.0727 0.064 Uiso 0.226(6) 1 calc GR P B 2
C68A C 0.852(3) 1.149(2) 0.1832(16) 0.0300(17) Uani 0.226(6) 1 d . P B 2
H68D H 0.7872 1.1486 0.2203 0.045 Uiso 0.226(6) 1 calc GR P B 2
H68E H 0.8940 1.2407 0.1652 0.045 Uiso 0.226(6) 1 calc GR P B 2
H68F H 0.9272 1.1300 0.2108 0.045 Uiso 0.226(6) 1 calc GR P B 2
C32A C 0.312(2) -0.0087(17) 0.9705(11) 0.0382(19) Uani 0.304(6) 1 d . P C 2
H32D H 0.3995 -0.0055 0.9541 0.057 Uiso 0.304(6) 1 calc GR P C 2
H32E H 0.2706 -0.0881 0.9996 0.057 Uiso 0.304(6) 1 calc GR P C 2
H32F H 0.3339 0.0772 1.0058 0.057 Uiso 0.304(6) 1 calc GR P C 2
C31A C 0.067(3) -0.025(2) 0.9427(14) 0.048(2) Uani 0.304(6) 1 d . P C 2
H31D H 0.0911 0.0672 0.9705 0.071 Uiso 0.304(6) 1 calc GR P C 2
H31E H 0.0442 -0.0922 0.9814 0.071 Uiso 0.304(6) 1 calc GR P C 2
H31F H -0.0140 -0.0529 0.8999 0.071 Uiso 0.304(6) 1 calc GR P C 2
C33A C 0.161(2) -0.131(2) 0.8351(15) 0.049(3) Uani 0.304(6) 1 d . P C 2
H33D H 0.0993 -0.1138 0.7939 0.074 Uiso 0.304(6) 1 calc GR P C 2
H33E H 0.1066 -0.2190 0.8545 0.074 Uiso 0.304(6) 1 calc GR P C 2
H33F H 0.2393 -0.1365 0.8117 0.074 Uiso 0.304(6) 1 calc GR P C 2
C36A C 0.167(2) 0.531(2) 0.769(2) 0.044(7) Uani 0.31(2) 1 d . P A 2
H36D H 0.2292 0.6017 0.8145 0.067 Uiso 0.31(2) 1 calc GR P A 2
H36E H 0.0938 0.5570 0.7464 0.067 Uiso 0.31(2) 1 calc GR P A 2
H36F H 0.2222 0.5237 0.7279 0.067 Uiso 0.31(2) 1 calc GR P A 2
C35A C 0.005(2) 0.383(4) 0.8641(12) 0.039(6) Uani 0.31(2) 1 d . P A 2
H35D H -0.0485 0.2984 0.8867 0.058 Uiso 0.31(2) 1 calc GR P A 2
H35E H -0.0598 0.4162 0.8377 0.058 Uiso 0.31(2) 1 calc GR P A 2
H35F H 0.0718 0.4546 0.9076 0.058 Uiso 0.31(2) 1 calc GR P A 2

loop_
_atom_site_aniso_label
_atom_site_aniso_U_11
_atom_site_aniso_U_22
_atom_site_aniso_U_33
_atom_site_aniso_U_23
_atom_site_aniso_U_13
_atom_site_aniso_U_12
P1 0.0323(9) 0.0303(9) 0.0229(8) 0.0022(7) 0.0006(7) 0.0202(8)
P2 0.0245(8) 0.0245(8) 0.0165(7) -0.0007(6) -0.0001(6) 0.0160(7)
O1 0.062(3) 0.023(3) 0.056(3) 0.001(2) -0.034(3) 0.010(2)
C57 0.013(2) 0.021(3) 0.012(2) -0.002(2) 0.001(2) 0.006(2)
C9 0.018(3) 0.018(3) 0.012(2) -0.002(2) 0.001(2) 0.009(2)
N2 0.025(2) 0.042(2) 0.023(2) 0.0150(19) 0.0052(17) 0.0127(19)
C8 0.020(3) 0.024(3) 0.016(3) -0.002(2) 0.005(2) 0.007(2)
C51 0.022(3) 0.037(3) 0.016(2) 0.003(2) 0.005(2) 0.009(3)
O2 0.050(3) 0.024(2) 0.029(2) 0.0015(19) -0.014(2) 0.016(2)
C62 0.024(3) 0.017(3) 0.013(3) 0.003(2) 0.004(2) 0.005(2)
C22 0.012(3) 0.037(4) 0.025(3) -0.007(3) 0.004(2) 0.003(3)
C2 0.028(3) 0.017(3) 0.032(3) 0.000(3) 0.007(3) 0.008(3)
C24 0.018(3) 0.022(3) 0.028(3) -0.007(2) 0.000(2) 0.007(2)
C23 0.024(3) 0.031(4) 0.020(3) -0.006(3) 0.003(2) 0.017(3)
C58 0.018(3) 0.017(3) 0.012(2) 0.001(2) 0.007(2) 0.005(2)
C11 0.027(3) 0.031(4) 0.021(3) -0.003(3) -0.008(2) 0.011(3)
C7 0.044(4) 0.023(3) 0.036(3) 0.006(3) 0.017(3) 0.018(3)
C44 0.022(3) 0.025(3) 0.034(3) 0.003(3) 0.006(3) 0.007(3)
C10 0.020(3) 0.028(3) 0.017(3) 0.002(2) 0.001(2) 0.009(3)
C6 0.054(4) 0.030(4) 0.050(4) 0.003(3) 0.027(4) 0.022(3)
C26 0.019(3) 0.021(3) 0.021(3) 0.005(2) 0.008(2) 0.006(2)
C12 0.024(3) 0.034(4) 0.038(4) -0.007(3) -0.003(3) -0.002(3)
C25 0.014(3) 0.025(3) 0.010(2) -0.002(2) -0.001(2) 0.011(2)
C1 0.026(3) 0.018(3) 0.030(3) 0.007(2) 0.008(3) 0.016(3)
C43 0.029(3) 0.018(3) 0.058(4) -0.004(3) 0.004(3) 0.009(3)
C28 0.020(3) 0.027(3) 0.021(3) 0.001(2) 0.003(2) 0.006(3)
C29 0.025(3) 0.028(3) 0.034(3) -0.003(3) 0.003(3) 0.007(3)
C47 0.024(3) 0.029(3) 0.017(3) 0.000(2) 0.004(2) 0.012(3)
C38 0.026(3) 0.020(3) 0.014(3) 0.004(2) 0.005(2) 0.008(3)
C50 0.028(3) 0.028(4) 0.031(3) 0.001(3) 0.004(3) 0.013(3)
C34 0.021(3) 0.055(4) 0.037(4) -0.022(3) -0.013(3) 0.026(3)
C27 0.020(3) 0.040(4) 0.014(3) -0.004(3) -0.004(2) 0.008(3)
C42 0.029(3) 0.021(3) 0.063(4) -0.012(3) 0.012(3) 0.015(3)
C63 0.010(2) 0.019(3) 0.020(3) -0.008(2) 0.000(2) 0.002(2)
C30 0.030(3) 0.034(4) 0.026(3) 0.014(3) 0.007(3) 0.001(3)
C72 0.021(3) 0.033(3) 0.019(3) -0.003(2) -0.005(2) 0.009(2)
C74 0.029(4) 0.107(7) 0.024(3) -0.014(4) -0.008(3) 0.042(4)
C36 0.035(5) 0.039(6) 0.039(6) 0.008(5) -0.003(4) 0.028(5)
C59 0.022(3) 0.016(3) 0.015(2) 0.004(2) 0.005(2) 0.012(2)
C67 0.033(3) 0.019(3) 0.025(3) 0.003(2) 0.004(3) 0.006(3)
C64 0.014(3) 0.021(3) 0.028(3) 0.000(3) 0.007(2) 0.001(2)
C13 0.031(3) 0.016(3) 0.032(3) -0.002(3) 0.006(3) 0.000(3)
N1 0.034(2) 0.031(2) 0.022(2) 0.0049(17) 0.0033(17) 0.0166(19)
C45 0.023(3) 0.023(3) 0.015(3) 0.002(2) 0.009(2) 0.010(3)
C37 0.026(3) 0.032(3) 0.035(3) 0.000(3) 0.000(3) 0.017(3)
C21 0.019(3) 0.031(3) 0.017(3) 0.001(2) -0.002(2) 0.005(3)
C69 0.021(4) 0.019(4) 0.054(5) 0.008(3) -0.001(4) -0.003(3)
C61 0.014(3) 0.022(3) 0.019(3) 0.001(2) 0.005(2) -0.001(2)
C66 0.015(3) 0.030(3) 0.027(3) -0.003(3) 0.004(2) 0.007(2)
C15 0.125(7) 0.031(4) 0.063(5) 0.002(4) -0.048(5) 0.037(5)
C71 0.018(3) 0.028(3) 0.032(3) -0.008(3) -0.003(3) 0.012(3)
C39 0.023(3) 0.016(3) 0.024(3) 0.001(2) 0.007(2) 0.009(2)
C16 0.034(3) 0.032(3) 0.032(3) 0.006(2) 0.002(2) 0.016(2)
C55 0.043(3) 0.046(3) 0.020(2) 0.011(2) 0.004(2) 0.027(3)
C20 0.021(3) 0.022(3) 0.018(3) 0.006(2) 0.001(2) 0.010(2)
C17 0.050(3) 0.063(3) 0.033(2) 0.023(2) 0.019(2) 0.044(3)
C60 0.013(3) 0.028(3) 0.017(3) -0.006(2) -0.003(2) 0.008(2)
C46 0.016(3) 0.025(3) 0.016(3) -0.002(2) 0.002(2) 0.003(2)
C49 0.028(3) 0.025(4) 0.031(3) -0.008(3) -0.002(3) 0.000(3)
C65 0.017(3) 0.016(3) 0.047(4) -0.008(3) 0.009(3) -0.002(2)
C56 0.049(3) 0.039(3) 0.028(3) 0.012(2) -0.006(2) 0.015(3)
C3 0.045(4) 0.020(3) 0.040(4) 0.002(3) 0.008(3) 0.020(3)
C14 0.027(3) 0.027(3) 0.024(3) -0.002(2) -0.002(2) 0.017(3)
C68 0.024(4) 0.019(4) 0.049(5) 0.014(3) 0.005(3) 0.010(3)
C48 0.020(3) 0.046(4) 0.027(3) -0.001(3) -0.001(3) 0.011(3)
C53 0.039(3) 0.046(3) 0.026(3) 0.015(2) 0.011(2) 0.026(2)
C40 0.028(3) 0.029(3) 0.027(3) -0.004(3) 0.005(3) 0.009(3)
C18 0.111(6) 0.052(4) 0.039(3) -0.004(3) -0.018(4) 0.057(4)
C31 0.070(6) 0.044(5) 0.040(5) 0.026(4) 0.035(5) 0.026(5)
C19 0.046(4) 0.056(4) 0.073(5) 0.037(4) -0.013(3) 0.010(3)
C52 0.045(4) 0.036(4) 0.037(4) 0.010(3) -0.006(3) 0.019(3)
C4 0.037(4) 0.028(4) 0.066(5) 0.006(3) 0.012(3) 0.022(3)
C73 0.034(4) 0.024(4) 0.090(6) -0.021(4) -0.030(4) 0.019(3)
C41 0.041(4) 0.035(4) 0.037(4) -0.004(3) 0.020(3) 0.013(3)
C5 0.041(4) 0.038(4) 0.071(5) 0.001(4) 0.030(4) 0.014(3)
C35 0.025(4) 0.037(6) 0.028(4) -0.005(4) 0.008(4) 0.021(4)
C54 0.034(2) 0.049(3) 0.021(2) 0.0139(19) 0.0072(18) 0.028(2)
C32 0.044(5) 0.026(4) 0.046(5) 0.018(4) 0.007(4) 0.015(4)
C33 0.036(5) 0.020(4) 0.074(6) 0.019(4) -0.016(5) -0.001(5)
C70 0.075(6) 0.025(4) 0.034(4) 0.012(3) 0.020(4) 0.022(4)
C69A 0.021(4) 0.019(4) 0.054(5) 0.008(3) -0.001(4) -0.003(3)
C70A 0.075(6) 0.025(4) 0.034(4) 0.012(3) 0.020(4) 0.022(4)
C68A 0.024(4) 0.019(4) 0.049(5) 0.014(3) 0.005(3) 0.010(3)
C32A 0.044(5) 0.026(4) 0.046(5) 0.018(4) 0.007(4) 0.015(4)
C31A 0.070(6) 0.044(5) 0.040(5) 0.026(4) 0.035(5) 0.026(5)
C33A 0.036(5) 0.020(4) 0.074(6) 0.019(4) -0.016(5) -0.001(5)
C36A 0.037(11) 0.019(8) 0.076(19) 0.000(10) -0.021(11) 0.018(8)
C35A 0.032(10) 0.053(17) 0.042(10) -0.002(9) -0.003(8) 0.032(11)

loop_
_atom_type_symbol
_atom_type_description
_atom_type_scat_dispersion_real
_atom_type_scat_dispersion_imag
_atom_type_scat_source
C C 0.0033 0.0016 'International Tables Vol C Tables 4.2.6.8 and 6.1.1.4'
H H 0.0000 0.0000 'International Tables Vol C Tables 4.2.6.8 and 6.1.1.4'
N N 0.0061 0.0033 'International Tables Vol C Tables 4.2.6.8 and 6.1.1.4'
O O 0.0106 0.0060 'International Tables Vol C Tables 4.2.6.8 and 6.1.1.4'
P P 0.1023 0.0942 'International Tables Vol C Tables 4.2.6.8 and 6.1.1.4'

loop_
_geom_angle_atom_site_label_1
_geom_angle_atom_site_label_2
_geom_angle_atom_site_label_3
_geom_angle
C1 P1 C20 102.2(2)
C38 P2 C57 103.0(2)
C14 O1 C15 103.9(5)
C62 C57 P2 119.9(4)
C58 C57 P2 120.1(4)
C58 C57 C62 119.2(4)
C8 C9 H9 119.5
C10 C9 H9 119.5
C10 C9 C8 121.0(5)
C51 N2 C53 107.6(5)
C9 C8 C1 120.1(5)
C9 C8 C13 117.8(5)
C13 C8 C1 122.0(5)
N2 C51 O2 117.7(5)
N2 C51 C47 126.1(6)
O2 C51 C47 116.1(5)
C51 O2 C52 106.1(4)
C57 C62 C67 126.2(5)
C61 C62 C57 117.2(5)
C61 C62 C67 116.1(5)
C23 C22 H22 118.5
C21 C22 H22 118.5
C21 C22 C23 123.0(6)
C7 C2 C1 119.6(5)
C3 C2 C7 117.6(5)
C3 C2 C1 122.7(5)
C23 C24 H24 118.5
C23 C24 C25 122.9(6)
C25 C24 H24 118.5
C22 C23 C34 120.3(6)
C24 C23 C22 116.6(5)
C24 C23 C34 122.9(6)
C57 C58 C63 123.0(5)
C59 C58 C57 118.4(5)
C59 C58 C63 118.6(5)
C10 C11 H11 120.2
C12 C11 H11 120.2
C12 C11 C10 119.7(6)
C2 C7 H7 119.5
C6 C7 C2 121.0(6)
C6 C7 H7 119.5
C43 C44 H44 120.0
C43 C44 C39 119.9(5)
C39 C44 H44 120.0
C9 C10 C11 119.3(6)
C9 C10 C14 120.8(5)
C11 C10 C14 119.6(5)
C7 C6 H6 119.6
C5 C6 C7 120.8(6)
C5 C6 H6 119.6
C28 C26 C25 112.4(5)
C28 C26 C29 107.5(5)
C28 C26 C27 109.1(4)
C29 C26 C25 111.6(4)
C29 C26 C27 105.6(5)
C27 C26 C25 110.3(4)
C11 C12 H12 119.2
C11 C12 C13 121.6(6)
C13 C12 H12 119.2
C24 C25 C26 117.9(5)
C24 C25 C20 117.7(5)
C20 C25 C26 124.4(5)
C8 C1 P1 125.7(4)
C2 C1 P1 117.8(4)
C2 C1 C8 116.5(5)
C44 C43 H43 119.2
C42 C43 C44 121.6(6)
C42 C43 H43 119.2
C26 C28 H28A 109.5
C26 C28 H28B 109.5
C26 C28 H28C 109.5
H28A C28 H28B 109.5
H28A C28 H28C 109.5
H28B C28 H28C 109.5
C26 C29 H29A 109.5
C26 C29 H29B 109.5
C26 C29 H29C 109.5
H29A C29 H29B 109.5
H29A C29 H29C 109.5
H29B C29 H29C 109.5
C46 C47 C51 121.4(6)
C48 C47 C51 119.1(5)
C48 C47 C46 119.5(6)
C45 C38 P2 125.2(4)
C45 C38 C39 117.2(4)
C39 C38 P2 117.5(4)
C45 C50 H50 119.7
C45 C50 C49 120.6(6)
C49 C50 H50 119.7
C23 C34 C37 108.5(5)
C23 C34 C35 106.4(6)
C23 C34 C36A 106.8(7)
C36 C34 C23 113.5(6)
C36 C34 C37 113.4(7)
C36 C34 C35 109.8(7)
C37 C34 C35 104.7(6)
C37 C34 C36A 94.8(10)
C35A C34 C23 121.9(10)
C35A C34 C37 118.4(10)
C35A C34 C36A 101.5(13)
C26 C27 H27A 109.5
C26 C27 H27B 109.5
C26 C27 H27C 109.5
H27A C27 H27B 109.5
H27A C27 H27C 109.5
H27B C27 H27C 109.5
C43 C42 H42 120.4
C43 C42 C41 119.3(5)
C41 C42 H42 120.4
C64 C63 C58 111.6(4)
C64 C63 C65 106.4(5)
C66 C63 C58 111.5(5)
C66 C63 C64 110.8(4)
C66 C63 C65 105.6(4)
C65 C63 C58 110.7(4)
C21 C30 C32 117.2(5)
C21 C30 C31A 100.7(8)
C31 C30 C21 106.4(6)
C31 C30 C32 103.4(7)
C31 C30 C33 111.4(8)
C33 C30 C21 114.8(6)
C33 C30 C32 103.1(7)
C32A C30 C21 107.6(8)
C32A C30 C31A 101.9(12)
C33A C30 C21 110.5(10)
C33A C30 C32A 125.9(12)
C33A C30 C31A 107.1(14)
H72A C72 H72B 109.5
H72A C72 H72C 109.5
H72B C72 H72C 109.5
C71 C72 H72A 109.5
C71 C72 H72B 109.5
C71 C72 H72C 109.5
H74A C74 H74B 109.5
H74A C74 H74C 109.5
H74B C74 H74C 109.5
C71 C74 H74A 109.5
C71 C74 H74B 109.5
C71 C74 H74C 109.5
C34 C36 H36A 109.5
C34 C36 H36B 109.5
C34 C36 H36C 109.5
H36A C36 H36B 109.5
H36A C36 H36C 109.5
H36B C36 H36C 109.5
C58 C59 H59 118.5
C58 C59 C60 123.0(5)
C60 C59 H59 118.5
C62 C67 C68 117.4(5)
C62 C67 C69A 102.8(9)
C69 C67 C62 113.4(5)
C69 C67 C68 105.1(6)
C69 C67 C70 111.2(7)
C70 C67 C62 106.1(5)
C70 C67 C68 103.2(6)
C70A C67 C62 116.5(12)
C70A C67 C69A 104.7(15)
C70A C67 C68A 123.6(13)
C68A C67 C62 106.8(10)
C68A C67 C69A 98.7(14)
C63 C64 H64A 109.5
C63 C64 H64B 109.5
C63 C64 H64C 109.5
H64A C64 H64B 109.5
H64A C64 H64C 109.5
H64B C64 H64C 109.5
C8 C13 H13 119.8
C12 C13 C8 120.3(6)
C12 C13 H13 119.8
C14 N1 C16 106.9(5)
C50 C45 C38 120.3(5)
C50 C45 C46 119.0(5)
C46 C45 C38 120.6(5)
C34 C37 H37A 109.5
C34 C37 H37B 109.5
C34 C37 H37C 109.5
H37A C37 H37B 109.5
H37A C37 H37C 109.5
H37B C37 H37C 109.5
C22 C21 C30 116.0(5)
C22 C21 C20 118.2(6)
C20 C21 C30 125.4(5)
C67 C69 H69A 109.5
C67 C69 H69B 109.5
C67 C69 H69C 109.5
H69A C69 H69B 109.5
H69A C69 H69C 109.5
H69B C69 H69C 109.5
C62 C61 H61 117.9
C60 C61 C62 124.1(5)
C60 C61 H61 117.9
C63 C66 H66A 109.5
C63 C66 H66B 109.5
C63 C66 H66C 109.5
H66A C66 H66B 109.5
H66A C66 H66C 109.5
H66B C66 H66C 109.5
O1 C15 H15A 110.9
O1 C15 H15B 110.9
O1 C15 C16 104.3(5)
H15A C15 H15B 108.9
C16 C15 H15A 110.9
C16 C15 H15B 110.9
C72 C71 C74 108.1(5)
C60 C71 C72 110.2(4)
C60 C71 C74 109.9(5)
C73 C71 C72 108.6(6)
C73 C71 C74 108.4(6)
C73 C71 C60 111.6(5)
C44 C39 C38 121.2(4)
C40 C39 C44 118.1(5)
C40 C39 C38 120.6(5)
N1 C16 C15 102.5(5)
N1 C16 H16 108.4
N1 C16 C17 114.4(4)
C15 C16 H16 108.4
C17 C16 C15 114.4(5)
C17 C16 H16 108.4
H55A C55 H55B 109.5
H55A C55 H55C 109.5
H55B C55 H55C 109.5
C54 C55 H55A 109.5
C54 C55 H55B 109.5
C54 C55 H55C 109.5
C25 C20 P1 118.3(4)
C21 C20 P1 121.8(4)
C21 C20 C25 119.2(5)
C16 C17 H17 108.3
C16 C17 C18 111.3(4)
C16 C17 C19 111.1(4)
C18 C17 H17 108.3
C18 C17 C19 109.3(5)
C19 C17 H17 108.3
C59 C60 C71 123.7(5)
C61 C60 C59 116.5(5)
C61 C60 C71 119.8(5)
C47 C46 H46 119.8
C45 C46 C47 120.4(5)
C45 C46 H46 119.8
C50 C49 H49 120.3
C48 C49 C50 119.4(6)
C48 C49 H49 120.3
C63 C65 H65A 109.5
C63 C65 H65B 109.5
C63 C65 H65C 109.5
H65A C65 H65B 109.5
H65A C65 H65C 109.5
H65B C65 H65C 109.5
H56A C56 H56B 109.5
H56A C56 H56C 109.5
H56B C56 H56C 109.5
C54 C56 H56A 109.5
C54 C56 H56B 109.5
C54 C56 H56C 109.5
C2 C3 H3 119.4
C2 C3 C4 121.2(6)
C4 C3 H3 119.4
O1 C14 C10 115.9(5)
N1 C14 O1 118.5(5)
N1 C14 C10 125.4(5)
C67 C68 H68A 109.5
C67 C68 H68B 109.5
C67 C68 H68C 109.5
H68A C68 H68B 109.5
H68A C68 H68C 109.5
H68B C68 H68C 109.5
C47 C48 H48 119.6
C49 C48 C47 120.8(6)
C49 C48 H48 119.6
N2 C53 H53 109.2
N2 C53 C52 103.5(4)
N2 C53 C54 112.5(4)
C52 C53 H53 109.2
C54 C53 H53 109.2
C54 C53 C52 113.1(4)
C39 C40 H40 119.7
C41 C40 C39 120.7(6)
C41 C40 H40 119.7
C17 C18 H18A 109.5
C17 C18 H18B 109.5
C17 C18 H18C 109.5
H18A C18 H18B 109.5
H18A C18 H18C 109.5
H18B C18 H18C 109.5
C30 C31 H31A 109.5
C30 C31 H31B 109.5
C30 C31 H31C 109.5
H31A C31 H31B 109.5
H31A C31 H31C 109.5
H31B C31 H31C 109.5
C17 C19 H19A 109.5
C17 C19 H19B 109.5
C17 C19 H19C 109.5
H19A C19 H19B 109.5
H19A C19 H19C 109.5
H19B C19 H19C 109.5
O2 C52 C53 104.3(5)
O2 C52 H52A 110.9
O2 C52 H52B 110.9
C53 C52 H52A 110.9
C53 C52 H52B 110.9
H52A C52 H52B 108.9
C3 C4 H4 120.7
C5 C4 C3 118.7(6)
C5 C4 H4 120.7
C71 C73 H73A 109.5
C71 C73 H73B 109.5
C71 C73 H73C 109.5
H73A C73 H73B 109.5
H73A C73 H73C 109.5
H73B C73 H73C 109.5
C42 C41 C40 120.4(6)
C42 C41 H41 119.8
C40 C41 H41 119.8
C6 C5 C4 120.7(6)
C6 C5 H5 119.7
C4 C5 H5 119.7
C34 C35 H35A 109.5
C34 C35 H35B 109.5
C34 C35 H35C 109.5
H35A C35 H35B 109.5
H35A C35 H35C 109.5
H35B C35 H35C 109.5
C55 C54 C53 111.2(4)
C55 C54 H54 108.3
C56 C54 C55 110.5(4)
C56 C54 C53 110.1(4)
C56 C54 H54 108.3
C53 C54 H54 108.3
C30 C32 H32A 109.5
C30 C32 H32B 109.5
C30 C32 H32C 109.5
H32A C32 H32B 109.5
H32A C32 H32C 109.5
H32B C32 H32C 109.5
C30 C33 H33A 109.5
C30 C33 H33B 109.5
C30 C33 H33C 109.5
H33A C33 H33B 109.5
H33A C33 H33C 109.5
H33B C33 H33C 109.5
C67 C70 H70A 109.5
C67 C70 H70B 109.5
C67 C70 H70C 109.5
H70A C70 H70B 109.5
H70A C70 H70C 109.5
H70B C70 H70C 109.5
C67 C69A H69D 109.5
C67 C69A H69E 109.5
C67 C69A H69F 109.5
H69D C69A H69E 109.5
H69D C69A H69F 109.5
H69E C69A H69F 109.5
C67 C70A H70D 109.5
C67 C70A H70E 109.5
C67 C70A H70F 109.5
H70D C70A H70E 109.5
H70D C70A H70F 109.5
H70E C70A H70F 109.5
C67 C68A H68D 109.5
C67 C68A H68E 109.5
C67 C68A H68F 109.5
H68D C68A H68E 109.5
H68D C68A H68F 109.5
H68E C68A H68F 109.5
C30 C32A H32D 109.5
C30 C32A H32E 109.5
C30 C32A H32F 109.5
H32D C32A H32E 109.5
H32D C32A H32F 109.5
H32E C32A H32F 109.5
C30 C31A H31D 109.5
C30 C31A H31E 109.5
C30 C31A H31F 109.5
H31D C31A H31E 109.5
H31D C31A H31F 109.5
H31E C31A H31F 109.5
C30 C33A H33D 109.5
C30 C33A H33E 109.5
C30 C33A H33F 109.5
H33D C33A H33E 109.5
H33D C33A H33F 109.5
H33E C33A H33F 109.5
C34 C36A H36D 109.5
C34 C36A H36E 109.5
C34 C36A H36F 109.5
H36D C36A H36E 109.5
H36D C36A H36F 109.5
H36E C36A H36F 109.5
C34 C35A H35D 109.5
C34 C35A H35E 109.5
C34 C35A H35F 109.5
H35D C35A H35E 109.5
H35D C35A H35F 109.5
H35E C35A H35F 109.5

loop_
_geom_bond_atom_site_label_1
_geom_bond_atom_site_label_2
_geom_bond_distance
P1 C1 1.694(6)
P1 C20 1.857(5)
P2 C57 1.840(5)
P2 C38 1.694(5)
O1 C15 1.456(8)
O1 C14 1.347(7)
C57 C62 1.441(7)
C57 C58 1.406(8)
C9 H9 0.9300
C9 C8 1.384(8)
C9 C10 1.380(7)
N2 C51 1.270(7)
N2 C53 1.473(7)
C8 C1 1.500(8)
C8 C13 1.397(8)
C51 O2 1.362(7)
C51 C47 1.451(9)
O2 C52 1.440(7)
C62 C67 1.561(8)
C62 C61 1.382(7)
C22 H22 0.9300
C22 C23 1.388(9)
C22 C21 1.383(8)
C2 C7 1.396(9)
C2 C1 1.483(7)
C2 C3 1.385(8)
C24 H24 0.9300
C24 C23 1.384(8)
C24 C25 1.385(7)
C23 C34 1.531(7)
C58 C63 1.555(7)
C58 C59 1.390(7)
C11 H11 0.9300
C11 C10 1.384(8)
C11 C12 1.351(9)
C7 H7 0.9300
C7 C6 1.386(8)
C44 H44 0.9300
C44 C43 1.377(8)
C44 C39 1.401(8)
C10 C14 1.480(8)
C6 H6 0.9300
C6 C5 1.342(10)
C26 C25 1.558(8)
C26 C28 1.535(7)
C26 C29 1.537(8)
C26 C27 1.556(7)
C12 H12 0.9300
C12 C13 1.356(9)
C25 C20 1.426(8)
C43 H43 0.9300
C43 C42 1.368(10)
C28 H28A 0.9600
C28 H28B 0.9600
C28 H28C 0.9600
C29 H29A 0.9600
C29 H29B 0.9600
C29 H29C 0.9600
C47 C46 1.401(8)
C47 C48 1.390(9)
C38 C45 1.482(8)
C38 C39 1.489(7)
C50 H50 0.9300
C50 C45 1.392(8)
C50 C49 1.408(9)
C34 C36 1.428(14)
C34 C37 1.535(8)
C34 C35 1.627(12)
C34 C36A 1.89(3)
C34 C35A 1.361(18)
C27 H27A 0.9600
C27 H27B 0.9600
C27 H27C 0.9600
C42 H42 0.9300
C42 C41 1.376(9)
C63 C64 1.538(7)
C63 C66 1.523(7)
C63 C65 1.542(7)
C30 C21 1.551(9)
C30 C31 1.518(11)
C30 C32 1.611(10)
C30 C33 1.527(12)
C30 C32A 1.414(18)
C30 C31A 1.74(2)
C30 C33A 1.37(2)
C72 H72A 0.9600
C72 H72B 0.9600
C72 H72C 0.9600
C72 C71 1.533(8)
C74 H74A 0.9600
C74 H74B 0.9600
C74 H74C 0.9600
C74 C71 1.537(9)
C36 H36A 0.9600
C36 H36B 0.9600
C36 H36C 0.9600
C59 H59 0.9300
C59 C60 1.395(8)
C67 C69 1.506(10)
C67 C68 1.578(9)
C67 C70 1.526(10)
C67 C69A 1.69(2)
C67 C70A 1.31(3)
C67 C68A 1.55(3)
C64 H64A 0.9600
C64 H64B 0.9600
C64 H64C 0.9600
C13 H13 0.9300
N1 C16 1.467(7)
N1 C14 1.274(7)
C45 C46 1.401(8)
C37 H37A 0.9600
C37 H37B 0.9600
C37 H37C 0.9600
C21 C20 1.398(8)
C69 H69A 0.9600
C69 H69B 0.9600
C69 H69C 0.9600
C61 H61 0.9300
C61 C60 1.383(8)
C66 H66A 0.9600
C66 H66B 0.9600
C66 H66C 0.9600
C15 H15A 0.9700
C15 H15B 0.9700
C15 C16 1.525(9)
C71 C60 1.533(7)
C71 C73 1.520(10)
C39 C40 1.394(8)
C16 H16 0.9800
C16 C17 1.497(6)
C55 H55A 0.9600
C55 H55B 0.9600
C55 H55C 0.9600
C55 C54 1.523(7)
C17 H17 0.9800
C17 C18 1.520(8)
C17 C19 1.523(9)
C46 H46 0.9300
C49 H49 0.9300
C49 C48 1.383(10)
C65 H65A 0.9600
C65 H65B 0.9600
C65 H65C 0.9600
C56 H56A 0.9600
C56 H56B 0.9600
C56 H56C 0.9600
C56 C54 1.511(7)
C3 H3 0.9300
C3 C4 1.408(8)
C68 H68A 0.9600
C68 H68B 0.9600
C68 H68C 0.9600
C48 H48 0.9300
C53 H53 0.9800
C53 C52 1.542(8)
C53 C54 1.532(6)
C40 H40 0.9300
C40 C41 1.386(8)
C18 H18A 0.9600
C18 H18B 0.9600
C18 H18C 0.9600
C31 H31A 0.9600
C31 H31B 0.9600
C31 H31C 0.9600
C19 H19A 0.9600
C19 H19B 0.9600
C19 H19C 0.9600
C52 H52A 0.9700
C52 H52B 0.9700
C4 H4 0.9300
C4 C5 1.390(10)
C73 H73A 0.9600
C73 H73B 0.9600
C73 H73C 0.9600
C41 H41 0.9300
C5 H5 0.9300
C35 H35A 0.9600
C35 H35B 0.9600
C35 H35C 0.9600
C54 H54 0.9800
C32 H32A 0.9600
C32 H32B 0.9600
C32 H32C 0.9600
C33 H33A 0.9600
C33 H33B 0.9600
C33 H33C 0.9600
C70 H70A 0.9600
C70 H70B 0.9600
C70 H70C 0.9600
C69A H69D 0.9600
C69A H69E 0.9600
C69A H69F 0.9600
C70A H70D 0.9600
C70A H70E 0.9600
C70A H70F 0.9600
C68A H68D 0.9600
C68A H68E 0.9600
C68A H68F 0.9600
C32A H32D 0.9600
C32A H32E 0.9600
C32A H32F 0.9600
C31A H31D 0.9600
C31A H31E 0.9600
C31A H31F 0.9600
C33A H33D 0.9600
C33A H33E 0.9600
C33A H33F 0.9600
C36A H36D 0.9600
C36A H36E 0.9600
C36A H36F 0.9600
C35A H35D 0.9600
C35A H35E 0.9600
C35A H35F 0.9600

loop_
_geom_torsion_atom_site_label_1
_geom_torsion_atom_site_label_2
_geom_torsion_atom_site_label_3
_geom_torsion_atom_site_label_4
_geom_torsion
P2 C57 C62 C67 -32.3(7)
P2 C57 C62 C61 156.7(4)
P2 C57 C58 C63 23.9(7)
P2 C57 C58 C59 -157.2(4)
P2 C38 C45 C50 120.0(5)
P2 C38 C45 C46 -59.7(7)
P2 C38 C39 C44 -32.8(7)
P2 C38 C39 C40 146.2(5)
O1 C15 C16 N1 19.1(8)
O1 C15 C16 C17 143.6(6)
C57 P2 C38 C45 -6.7(6)
C57 P2 C38 C39 177.5(4)
C57 C62 C67 C69 144.2(6)
C57 C62 C67 C68 21.3(8)
C57 C62 C67 C70 -93.4(7)
C57 C62 C67 C69A -144.4(10)
C57 C62 C67 C70A -30.6(14)
C57 C62 C67 C68A 112.2(12)
C57 C62 C61 C60 4.4(8)
C57 C58 C63 C64 -80.9(7)
C57 C58 C63 C66 43.6(6)
C57 C58 C63 C65 160.8(5)
C57 C58 C59 C60 -3.3(8)
C9 C8 C1 P1 62.5(7)
C9 C8 C1 C2 -115.5(6)
C9 C8 C13 C12 -3.8(8)
C9 C10 C14 O1 -17.4(8)
C9 C10 C14 N1 158.1(5)
N2 C51 O2 C52 4.9(7)
N2 C51 C47 C46 -170.0(5)
N2 C51 C47 C48 9.8(8)
N2 C53 C52 O2 8.4(6)
N2 C53 C54 C55 -54.6(5)
N2 C53 C54 C56 -177.4(4)
C8 C9 C10 C11 3.5(8)
C8 C9 C10 C14 -171.0(5)
C51 N2 C53 C52 -5.9(6)
C51 N2 C53 C54 -128.3(4)
C51 O2 C52 C53 -8.0(6)
C51 C47 C46 C45 177.2(5)
C51 C47 C48 C49 -174.5(5)
O2 C51 C47 C46 9.3(8)
O2 C51 C47 C48 -170.9(5)
C62 C57 C58 C63 -165.9(4)
C62 C57 C58 C59 12.9(8)
C62 C61 C60 C59 5.0(8)
C62 C61 C60 C71 -175.9(5)
C22 C23 C34 C36 165.2(8)
C22 C23 C34 C37 -67.7(7)
C22 C23 C34 C35 44.4(8)
C22 C23 C34 C36A -168.9(12)
C22 C23 C34 C35A 75.4(18)
C22 C21 C20 P1 -156.0(4)
C22 C21 C20 C25 14.6(8)
C2 C7 C6 C5 2.1(11)
C2 C3 C4 C5 0.0(10)
C24 C23 C34 C36 -9.8(10)
C24 C23 C34 C37 117.2(6)
C24 C23 C34 C35 -130.7(7)
C24 C23 C34 C36A 16.0(13)
C24 C23 C34 C35A -99.7(18)
C24 C25 C20 P1 156.5(4)
C24 C25 C20 C21 -14.4(8)
C23 C22 C21 C30 170.1(5)
C23 C22 C21 C20 -3.0(9)
C23 C24 C25 C26 -177.4(5)
C23 C24 C25 C20 2.6(8)
C58 C57 C62 C67 157.5(5)
C58 C57 C62 C61 -13.4(8)
C58 C59 C60 C61 -5.7(8)
C58 C59 C60 C71 175.3(5)
C11 C10 C14 O1 168.0(5)
C11 C10 C14 N1 -16.4(8)
C11 C12 C13 C8 4.1(10)
C7 C2 C1 P1 -147.2(5)
C7 C2 C1 C8 30.9(8)
C7 C2 C3 C4 2.2(9)
C7 C6 C5 C4 0.3(11)
C44 C43 C42 C41 1.1(10)
C44 C39 C40 C41 2.7(9)
C10 C9 C8 C1 177.9(5)
C10 C9 C8 C13 0.0(8)
C10 C11 C12 C13 -0.5(10)
C26 C25 C20 P1 -23.5(7)
C26 C25 C20 C21 165.6(5)
C12 C11 C10 C9 -3.3(9)
C12 C11 C10 C14 171.3(5)
C25 C24 C23 C22 8.6(8)
C25 C24 C23 C34 -176.1(5)
C1 P1 C20 C25 -101.1(5)
C1 P1 C20 C21 69.5(5)
C1 C8 C13 C12 178.4(5)
C1 C2 C7 C6 173.3(6)
C1 C2 C3 C4 -174.3(6)
C43 C44 C39 C38 176.5(5)
C43 C44 C39 C40 -2.5(8)
C43 C42 C41 C40 -0.9(10)
C28 C26 C25 C24 -99.4(6)
C28 C26 C25 C20 80.6(7)
C29 C26 C25 C24 21.6(7)
C29 C26 C25 C20 -158.5(5)
C47 C51 O2 C52 -174.4(5)
C38 P2 C57 C62 -68.3(5)
C38 P2 C57 C58 101.8(5)
C38 C45 C46 C47 178.1(4)
C38 C39 C40 C41 -176.3(6)
C50 C45 C46 C47 -1.6(8)
C50 C49 C48 C47 -3.6(9)
C27 C26 C25 C24 138.6(5)
C27 C26 C25 C20 -41.4(7)
C63 C58 C59 C60 175.6(5)
C30 C21 C20 P1 31.7(8)
C30 C21 C20 C25 -157.7(6)
C72 C71 C60 C59 -117.8(6)
C72 C71 C60 C61 63.2(7)
C74 C71 C60 C59 123.2(6)
C74 C71 C60 C61 -55.8(7)
C59 C58 C63 C64 100.3(5)
C59 C58 C63 C66 -135.2(5)
C59 C58 C63 C65 -18.0(6)
C67 C62 C61 C60 -167.5(5)
C13 C8 C1 P1 -119.7(5)
C13 C8 C1 C2 62.3(7)
N1 C16 C17 C18 178.3(4)
N1 C16 C17 C19 -59.6(6)
C45 C38 C39 C44 151.0(5)
C45 C38 C39 C40 -30.0(8)
C45 C50 C49 C48 -0.8(9)
C21 C22 C23 C24 -8.5(9)
C21 C22 C23 C34 176.1(5)
C61 C62 C67 C69 -44.7(8)
C61 C62 C67 C68 -167.7(6)
C61 C62 C67 C70 77.7(7)
C61 C62 C67 C69A 26.7(11)
C61 C62 C67 C70A 140.5(13)
C61 C62 C67 C68A -76.7(12)
C15 O1 C14 C10 -173.6(6)
C15 O1 C14 N1 10.5(8)
C15 C16 C17 C18 60.4(7)
C15 C16 C17 C19 -177.5(6)
C39 C44 C43 C42 0.6(9)
C39 C38 C45 C50 -64.1(7)
C39 C38 C45 C46 116.2(5)
C39 C40 C41 C42 -1.1(10)
C16 N1 C14 O1 2.4(6)
C16 N1 C14 C10 -173.0(5)
C20 P1 C1 C8 5.0(6)
C20 P1 C1 C2 -177.0(4)
C46 C47 C48 C49 5.3(9)
C49 C50 C45 C38 -176.4(5)
C49 C50 C45 C46 3.3(8)
C3 C2 C7 C6 -3.2(10)
C3 C2 C1 P1 29.1(8)
C3 C2 C1 C8 -152.7(6)
C3 C4 C5 C6 -1.3(11)
C14 O1 C15 C16 -17.9(8)
C14 N1 C16 C15 -13.5(6)
C14 N1 C16 C17 -138.0(4)
C48 C47 C46 C45 -2.7(8)
C53 N2 C51 O2 0.9(6)
C53 N2 C51 C47 -179.8(5)
C31 C30 C21 C22 -77.0(8)
C31 C30 C21 C20 95.4(8)
C52 C53 C54 C55 -171.5(4)
C52 C53 C54 C56 65.7(5)
C73 C71 C60 C59 2.9(8)
C73 C71 C60 C61 -176.1(6)
C54 C53 C52 O2 130.4(4)
C32 C30 C21 C22 168.0(6)
C32 C30 C21 C20 -19.6(9)
C33 C30 C21 C22 46.7(9)
C33 C30 C21 C20 -140.8(7)
C32A C30 C21 C22 -131.9(10)
C32A C30 C21 C20 40.5(11)
C31A C30 C21 C22 -25.6(10)
C31A C30 C21 C20 146.8(10)
C33A C30 C21 C22 87.3(12)
C33A C30 C21 C20 -100.2(12)
